data_4080168
loop_
_publ_author_name
'Wiese, Stefan'
'Aguila, Mae Joanne B.'
'Kogut, Elzbieta'
'Warren, Timothy H.'

_publ_contact_author 'Timothy H. Warren'
_publ_section_title
;
 \b-Diketiminato Nickel Imides in Catalytic Nitrene Transfer to
 Isocyanides
;
_journal_issue 8
_journal_name_full Organometallics
_journal_page_first 2300
_journal_paper_doi 10.1021/om300909n
_journal_volume 32
_journal_year 2013
_chemical_formula_moiety 'C41 H47 N4 Ni'
_chemical_formula_sum 'C41 H47 N4 Ni'
_chemical_formula_weight 654.54
_chemical_name_common '[Me3NN]Ni(CNAr)2'
_chemical_name_systematic
; 
 ? 
;
_space_group_IT_number 2
_symmetry_cell_setting triclinic
_symmetry_space_group_name_Hall '-P 1'
_symmetry_space_group_name_H-M 'P -1'
_atom_sites_solution_hydrogens geom
_atom_sites_solution_primary direct
_atom_sites_solution_secondary difmap
_audit_creation_method SHELXL-97
_cell_angle_alpha 69.757(2)
_cell_angle_beta 87.328(2)
_cell_angle_gamma 65.752(2)
_cell_formula_units_Z 2
_cell_length_a 11.1873(16)
_cell_length_b 11.9314(17)
_cell_length_c 15.713(2)
_cell_measurement_reflns_used 3428
_cell_measurement_temperature 100(2)
_cell_measurement_theta_max 45.904
_cell_measurement_theta_min 4.320
_cell_volume 1783.0(4)
_computing_cell_refinement 'Bruker APEXII'
_computing_data_collection 'Bruker APEXII'
_computing_data_reduction 'Bruker APEXII'
_computing_molecular_graphics 'XSEED for Windows with POV-Ray; Barbour L (1999)'
_computing_publication_material 'Bruker SHELXTL'
_computing_structure_refinement 'SHELXL-97 (Sheldrick, 1997)'
_computing_structure_solution 'SHELXS-97 (Sheldrick, 1990)'
_diffrn_ambient_temperature 100(2)
_diffrn_measured_fraction_theta_full 0.995
_diffrn_measured_fraction_theta_max 0.995
_diffrn_measurement_device_type 'APEXII platform CCD, Bruker'
_diffrn_measurement_method 'omega scans'
_diffrn_radiation_monochromator graphite
_diffrn_radiation_source 'fine-focus sealed tube'
_diffrn_radiation_type MoK\a
_diffrn_radiation_wavelength 0.71073
_diffrn_reflns_av_R_equivalents 0.0496
_diffrn_reflns_av_sigmaI/netI 0.0641
_diffrn_reflns_limit_h_max 13
_diffrn_reflns_limit_h_min -13
_diffrn_reflns_limit_k_max 14
_diffrn_reflns_limit_k_min -14
_diffrn_reflns_limit_l_max 19
_diffrn_reflns_limit_l_min -19
_diffrn_reflns_number 19073
_diffrn_reflns_theta_full 26.00
_diffrn_reflns_theta_max 26.00
_diffrn_reflns_theta_min 1.39
_exptl_absorpt_coefficient_mu 0.578
_exptl_absorpt_correction_T_max 0.9445
_exptl_absorpt_correction_T_min 0.9032
_exptl_absorpt_correction_type multi-scan
_exptl_absorpt_process_details 'SADABS based on Blessing's method; Blessing, Acta Cryst. (1995) A51 33-38'
_exptl_crystal_colour brown
_exptl_crystal_density_diffrn 1.219
_exptl_crystal_density_method 'not measured'
_exptl_crystal_description block
_exptl_crystal_F_000 698
_exptl_crystal_size_max 0.18
_exptl_crystal_size_mid 0.10
_exptl_crystal_size_min 0.10
_refine_diff_density_max 0.380
_refine_diff_density_min -0.366
_refine_diff_density_rms 0.063
_refine_ls_extinction_method none
_refine_ls_goodness_of_fit_ref 1.029
_refine_ls_hydrogen_treatment constr
_refine_ls_matrix_type full
_refine_ls_number_parameters 427
_refine_ls_number_reflns 6976
_refine_ls_number_restraints 0
_refine_ls_restrained_S_all 1.029
_refine_ls_R_factor_all 0.0667
_refine_ls_R_factor_gt 0.0434
_refine_ls_shift/su_max 0.001
_refine_ls_shift/su_mean 0.000
_refine_ls_structure_factor_coef Fsqd
_refine_ls_weighting_details 'calc w=1/[\s^2^(Fo^2^)+(0.0457P)^2^+0.5035P] where P=(Fo^2^+2Fc^2^)/3'
_refine_ls_weighting_scheme calc
_refine_ls_wR_factor_gt 0.0943
_refine_ls_wR_factor_ref 0.1046
_reflns_number_gt 5287
_reflns_number_total 6976
_reflns_threshold_expression >2sigma(I)
_cod_data_source_file om300909n_si_002.cif
_cod_data_source_block cmpd_3
_cod_depositor_comments
;
The following automatic conversions were performed:
'_atom_site_symetry_multiplicity' tag replaced with
'_atom_site_symmetry_multiplicity'.

Automatic conversion script
Id: cif_correct_tags 1440 2010-10-19 06:21:57Z saulius 

The following automatic conversions were performed:

'_symmetry_cell_setting' value 'Triclinic' changed to 'triclinic'
according to /home/saulius/struct/CIF-dictionaries/cif_core.dic
dictionary named 'cif_core.dic' version 2.4.2 from 2011-04-26.

Automatic conversion script
Id: cif_fix_values 1891 2012-01-12 08:04:46Z andrius 
;
_cod_original_sg_symbol_Hall -P1
_cod_original_sg_symbol_H-M P-1
_cod_database_code 4080168

loop_
_symmetry_equiv_pos_as_xyz
'x, y, z'
'-x, -y, -z'

loop_
_atom_site_label
_atom_site_type_symbol
_atom_site_fract_x
_atom_site_fract_y
_atom_site_fract_z
_atom_site_U_iso_or_equiv
_atom_site_adp_type
_atom_site_occupancy
_atom_site_symmetry_multiplicity
_atom_site_calc_flag
_atom_site_refinement_flags
Ni1 Ni 0.81462(3) 0.54920(3) 0.71027(2) 0.01774(10) Uani 1 1 d .
N1 N 0.65213(19) 0.53660(19) 0.68443(13) 0.0163(4) Uani 1 1 d .
C4 C 0.4375(2) 0.5964(3) 0.60601(19) 0.0250(6) Uani 1 1 d .
H4A H 0.4637 0.5097 0.6015 0.038 Uiso 1 1 calc R
H4B H 0.3795 0.6648 0.5511 0.038 Uiso 1 1 calc R
H4C H 0.3906 0.6000 0.6599 0.038 Uiso 1 1 calc R
N2 N 0.76819(19) 0.71581(19) 0.60694(13) 0.0164(4) Uani 1 1 d .
C5 C 0.6495(3) 0.8984(2) 0.46466(17) 0.0224(6) Uani 1 1 d .
H5A H 0.6398 0.9677 0.4878 0.034 Uiso 1 1 calc R
H5B H 0.5709 0.9276 0.4234 0.034 Uiso 1 1 calc R
H5C H 0.7274 0.8799 0.4315 0.034 Uiso 1 1 calc R
C16 C 1.0671(2) 0.7804(2) 0.56244(17) 0.0219(6) Uani 1 1 d .
H16 H 1.1443 0.7528 0.5331 0.026 Uiso 1 1 calc R
C15 C 1.0511(2) 0.8681(2) 0.60635(17) 0.0207(6) Uani 1 1 d .
C14 C 0.9360(3) 0.9080(2) 0.64712(17) 0.0220(6) Uani 1 1 d .
H14 H 0.9230 0.9676 0.6776 0.026 Uiso 1 1 calc R
C13 C 0.8388(2) 0.8640(2) 0.64514(16) 0.0175(5) Uani 1 1 d .
C1 C 0.5593(2) 0.6193(2) 0.61440(17) 0.0180(5) Uani 1 1 d .
C12 C 0.8586(2) 0.7740(2) 0.60196(16) 0.0156(5) Uani 1 1 d .
C3 C 0.6655(2) 0.7747(2) 0.54377(16) 0.0187(5) Uani 1 1 d .
C6 C 0.6342(2) 0.4277(2) 0.74918(16) 0.0162(5) Uani 1 1 d .
N4 N 0.9160(2) 0.6182(2) 0.85157(14) 0.0224(5) Uani 1 1 d .
N3 N 1.0474(2) 0.2864(2) 0.74801(14) 0.0244(5) Uani 1 1 d .
C24 C 0.9522(3) 0.3834(3) 0.73327(17) 0.0213(6) Uani 1 1 d .
C17 C 0.9745(2) 0.7320(2) 0.55991(16) 0.0187(5) Uani 1 1 d .
C7 C 0.6757(2) 0.3088(2) 0.73402(17) 0.0186(5) Uani 1 1 d .
C25 C 0.8765(2) 0.5888(2) 0.79940(17) 0.0206(6) Uani 1 1 d .
C9 C 0.6131(2) 0.2100(3) 0.88162(17) 0.0225(6) Uani 1 1 d .
C21 C 0.9962(3) 0.6352(3) 0.51359(19) 0.0260(6) Uani 1 1 d .
H21A H 1.0857 0.6073 0.4953 0.039 Uiso 1 1 calc R
H21B H 0.9319 0.6769 0.4594 0.039 Uiso 1 1 calc R
H21C H 0.9853 0.5583 0.5558 0.039 Uiso 1 1 calc R
C19 C 0.5406(3) 0.5645(3) 0.84789(18) 0.0252(6) Uani 1 1 d .
H19A H 0.5057 0.5550 0.9071 0.038 Uiso 1 1 calc R
H19B H 0.4721 0.6359 0.7995 0.038 Uiso 1 1 calc R
H19C H 0.6168 0.5851 0.8481 0.038 Uiso 1 1 calc R
C8 C 0.6647(2) 0.2024(2) 0.80104(17) 0.0216(6) Uani 1 1 d .
H8 H 0.6935 0.1215 0.7912 0.026 Uiso 1 1 calc R
C11 C 0.5823(2) 0.4381(2) 0.83089(17) 0.0180(5) Uani 1 1 d .
C20 C 0.7147(2) 0.9143(3) 0.68841(18) 0.0244(6) Uani 1 1 d .
H20A H 0.7364 0.9215 0.7455 0.037 Uiso 1 1 calc R
H20B H 0.6730 0.8531 0.7014 0.037 Uiso 1 1 calc R
H20C H 0.6538 1.0012 0.6466 0.037 Uiso 1 1 calc R
C32 C 0.9744(3) 0.6525(2) 0.90953(17) 0.0206(6) Uani 1 1 d .
C37 C 1.1073(3) 0.6279(3) 0.90467(17) 0.0243(6) Uani 1 1 d .
C36 C 1.1649(3) 0.6581(3) 0.96512(19) 0.0294(7) Uani 1 1 d .
H36 H 1.2556 0.6411 0.9647 0.035 Uiso 1 1 calc R
C2 C 0.5681(2) 0.7280(2) 0.54714(17) 0.0199(5) Uani 1 1 d .
H2 H 0.4999 0.7762 0.4977 0.024 Uiso 1 1 calc R
C31 C 1.2827(3) 0.1881(3) 0.74619(18) 0.0278(6) Uani 1 1 d .
C33 C 0.8980(3) 0.7081(2) 0.96917(17) 0.0228(6) Uani 1 1 d .
C27 C 1.1614(3) 0.0505(3) 0.80382(18) 0.0274(6) Uani 1 1 d .
C26 C 1.1672(3) 0.1726(3) 0.76624(17) 0.0252(6) Uani 1 1 d .
C10 C 0.5717(2) 0.3290(3) 0.89471(17) 0.0212(6) Uani 1 1 d .
H10 H 0.5347 0.3361 0.9493 0.025 Uiso 1 1 calc R
C41 C 1.1827(3) 0.5716(3) 0.83604(19) 0.0323(7) Uani 1 1 d .
H41A H 1.1734 0.4910 0.8422 0.049 Uiso 1 1 calc R
H41B H 1.2762 0.5510 0.8471 0.049 Uiso 1 1 calc R
H41C H 1.1476 0.6362 0.7742 0.049 Uiso 1 1 calc R
C18 C 0.7310(3) 0.2971(3) 0.64659(18) 0.0257(6) Uani 1 1 d .
H18A H 0.6653 0.3625 0.5946 0.039 Uiso 1 1 calc R
H18B H 0.7526 0.2085 0.6471 0.039 Uiso 1 1 calc R
H18C H 0.8109 0.3127 0.6413 0.039 Uiso 1 1 calc R
C23 C 1.1545(3) 0.9172(3) 0.6099(2) 0.0299(7) Uani 1 1 d .
H23A H 1.1160 0.9958 0.6265 0.045 Uiso 1 1 calc R
H23B H 1.1866 0.9392 0.5499 0.045 Uiso 1 1 calc R
H23C H 1.2282 0.8484 0.6556 0.045 Uiso 1 1 calc R
C22 C 0.6019(3) 0.0919(3) 0.9526(2) 0.0349(7) Uani 1 1 d .
H22A H 0.5526 0.0599 0.9243 0.052 Uiso 1 1 calc R
H22B H 0.5554 0.1173 1.0020 0.052 Uiso 1 1 calc R
H22C H 0.6903 0.0219 0.9774 0.052 Uiso 1 1 calc R
C38 C 1.0343(3) 0.0390(3) 0.8270(2) 0.0370(7) Uani 1 1 d .
H38A H 1.0071 0.0625 0.8809 0.055 Uiso 1 1 calc R
H38B H 1.0469 -0.0518 0.8397 0.055 Uiso 1 1 calc R
H38C H 0.9660 0.0988 0.7754 0.055 Uiso 1 1 calc R
C39 C 0.7549(3) 0.7325(3) 0.97071(19) 0.0300(6) Uani 1 1 d .
H39A H 0.7204 0.7607 1.0219 0.045 Uiso 1 1 calc R
H39B H 0.7465 0.6513 0.9779 0.045 Uiso 1 1 calc R
H39C H 0.7047 0.8016 0.9133 0.045 Uiso 1 1 calc R
C28 C 1.2799(3) -0.0607(3) 0.82000(19) 0.0320(7) Uani 1 1 d .
H28 H 1.2803 -0.1456 0.8446 0.038 Uiso 1 1 calc R
C34 C 0.9600(3) 0.7382(3) 1.02694(18) 0.0282(6) Uani 1 1 d .
H34 H 0.9106 0.7771 1.0681 0.034 Uiso 1 1 calc R
C35 C 1.0923(3) 0.7127(3) 1.02590(19) 0.0298(7) Uani 1 1 d .
H35 H 1.1333 0.7326 1.0668 0.036 Uiso 1 1 calc R
C30 C 1.3985(3) 0.0731(3) 0.76562(19) 0.0339(7) Uani 1 1 d .
H30 H 1.4801 0.0794 0.7544 0.041 Uiso 1 1 calc R
C29 C 1.3975(3) -0.0492(3) 0.80067(19) 0.0356(7) Uani 1 1 d .
H29 H 1.4775 -0.1261 0.8117 0.043 Uiso 1 1 calc R
C40 C 1.2857(3) 0.3207(3) 0.7040(2) 0.0396(8) Uani 1 1 d .
H40A H 1.2782 0.3468 0.6374 0.059 Uiso 1 1 calc R
H40B H 1.3690 0.3159 0.7256 0.059 Uiso 1 1 calc R
H40C H 1.2118 0.3858 0.7214 0.059 Uiso 1 1 calc R

loop_
_atom_site_aniso_label
_atom_site_aniso_U_11
_atom_site_aniso_U_22
_atom_site_aniso_U_33
_atom_site_aniso_U_23
_atom_site_aniso_U_13
_atom_site_aniso_U_12
Ni1 0.01677(18) 0.01698(18) 0.02063(18) -0.00682(13) 0.00012(13) -0.00792(14)
N1 0.0145(11) 0.0165(11) 0.0197(11) -0.0062(9) 0.0006(9) -0.0084(9)
C4 0.0194(14) 0.0236(14) 0.0306(15) -0.0036(12) -0.0048(12) -0.0120(12)
N2 0.0155(11) 0.0158(10) 0.0205(11) -0.0082(9) 0.0032(9) -0.0078(9)
C5 0.0225(14) 0.0224(14) 0.0211(14) -0.0018(11) -0.0019(11) -0.0128(12)
C16 0.0166(13) 0.0243(14) 0.0235(14) -0.0064(11) 0.0020(11) -0.0090(11)
C15 0.0218(14) 0.0187(13) 0.0201(13) -0.0013(11) -0.0033(11) -0.0111(11)
C14 0.0296(15) 0.0161(13) 0.0219(14) -0.0078(11) -0.0022(11) -0.0096(12)
C13 0.0192(13) 0.0135(12) 0.0172(13) -0.0040(10) 0.0007(10) -0.0054(11)
C1 0.0148(13) 0.0204(13) 0.0233(14) -0.0114(11) 0.0019(11) -0.0088(11)
C12 0.0151(12) 0.0156(12) 0.0163(12) -0.0036(10) 0.0007(10) -0.0082(10)
C3 0.0211(14) 0.0173(13) 0.0180(13) -0.0079(11) 0.0032(11) -0.0072(11)
C6 0.0109(12) 0.0189(13) 0.0192(13) -0.0048(10) -0.0006(10) -0.0081(10)
N4 0.0255(12) 0.0193(11) 0.0206(12) -0.0058(10) -0.0040(10) -0.0083(10)
N3 0.0209(12) 0.0235(12) 0.0247(12) -0.0124(10) -0.0003(10) -0.0021(10)
C24 0.0242(15) 0.0252(15) 0.0205(14) -0.0106(12) 0.0028(11) -0.0142(13)
C17 0.0200(13) 0.0175(13) 0.0179(13) -0.0066(11) 0.0018(11) -0.0069(11)
C7 0.0161(13) 0.0199(13) 0.0224(14) -0.0092(11) 0.0010(10) -0.0084(11)
C25 0.0187(13) 0.0160(13) 0.0233(14) -0.0044(11) 0.0014(11) -0.0057(11)
C9 0.0205(14) 0.0236(14) 0.0220(14) -0.0014(11) -0.0011(11) -0.0131(12)
C21 0.0294(15) 0.0265(15) 0.0290(15) -0.0155(12) 0.0110(12) -0.0144(13)
C19 0.0231(14) 0.0267(15) 0.0298(15) -0.0148(12) 0.0081(12) -0.0110(12)
C8 0.0217(14) 0.0183(13) 0.0277(15) -0.0091(11) -0.0008(11) -0.0102(11)
C11 0.0118(12) 0.0212(13) 0.0221(13) -0.0089(11) 0.0020(10) -0.0071(11)
C20 0.0237(14) 0.0232(14) 0.0290(15) -0.0144(12) 0.0025(12) -0.0080(12)
C32 0.0260(14) 0.0177(13) 0.0183(13) -0.0042(11) -0.0036(11) -0.0106(12)
C37 0.0285(15) 0.0207(14) 0.0221(14) -0.0044(11) -0.0004(12) -0.0113(12)
C36 0.0258(15) 0.0286(15) 0.0317(16) -0.0041(13) -0.0063(13) -0.0139(13)
C2 0.0166(13) 0.0205(13) 0.0189(13) -0.0047(11) -0.0041(10) -0.0056(11)
C31 0.0252(15) 0.0354(16) 0.0237(15) -0.0164(13) 0.0023(12) -0.0088(13)
C33 0.0263(15) 0.0186(13) 0.0180(13) -0.0028(11) -0.0023(11) -0.0069(12)
C27 0.0251(15) 0.0287(15) 0.0256(15) -0.0144(13) -0.0027(12) -0.0045(12)
C26 0.0235(15) 0.0254(15) 0.0202(14) -0.0124(12) -0.0016(11) -0.0004(12)
C10 0.0188(13) 0.0300(15) 0.0193(13) -0.0110(12) 0.0061(11) -0.0132(12)
C41 0.0266(16) 0.0355(17) 0.0329(17) -0.0137(14) 0.0048(13) -0.0102(14)
C18 0.0315(16) 0.0234(14) 0.0266(15) -0.0134(12) 0.0041(12) -0.0120(13)
C23 0.0279(16) 0.0308(16) 0.0358(17) -0.0088(13) -0.0004(13) -0.0189(13)
C22 0.0455(19) 0.0324(17) 0.0316(16) -0.0060(14) 0.0050(14) -0.0257(15)
C38 0.0354(18) 0.0317(17) 0.0430(19) -0.0137(15) 0.0000(14) -0.0126(14)
C39 0.0303(16) 0.0313(16) 0.0264(15) -0.0110(13) 0.0045(12) -0.0108(13)
C28 0.0346(17) 0.0245(15) 0.0278(16) -0.0108(13) -0.0052(13) -0.0019(13)
C34 0.0361(17) 0.0243(15) 0.0211(14) -0.0103(12) -0.0009(12) -0.0076(13)
C35 0.0375(17) 0.0268(15) 0.0262(15) -0.0100(13) -0.0062(13) -0.0131(14)
C30 0.0236(16) 0.0451(19) 0.0296(16) -0.0197(15) 0.0032(13) -0.0061(14)
C29 0.0247(16) 0.0383(18) 0.0309(16) -0.0186(14) -0.0028(13) 0.0045(14)
C40 0.0344(18) 0.0427(19) 0.0432(19) -0.0199(16) 0.0087(15) -0.0144(15)

loop_
_atom_type_symbol
_atom_type_description
_atom_type_scat_dispersion_real
_atom_type_scat_dispersion_imag
_atom_type_scat_source
C C 0.0033 0.0016 'International Tables Vol C Tables 4.2.6.8 and 6.1.1.4'
H H 0.0000 0.0000 'International Tables Vol C Tables 4.2.6.8 and 6.1.1.4'
N N 0.0061 0.0033 'International Tables Vol C Tables 4.2.6.8 and 6.1.1.4'
Ni Ni 0.3393 1.1124 'International Tables Vol C Tables 4.2.6.8 and 6.1.1.4'

loop_
_geom_angle_atom_site_label_1
_geom_angle_atom_site_label_2
_geom_angle_atom_site_label_3
_geom_angle
C24 Ni1 C25 96.85(11)
C24 Ni1 N1 107.00(10)
C25 Ni1 N1 134.63(10)
C24 Ni1 N2 131.14(10)
C25 Ni1 N2 99.72(9)
N1 Ni1 N2 92.91(8)
C1 N1 C6 118.75(19)
C1 N1 Ni1 126.36(16)
C6 N1 Ni1 114.89(15)
C1 C4 H4A 109.5
C1 C4 H4B 109.5
H4A C4 H4B 109.5
C1 C4 H4C 109.5
H4A C4 H4C 109.5
H4B C4 H4C 109.5
C3 N2 C12 119.5(2)
C3 N2 Ni1 126.55(17)
C12 N2 Ni1 113.98(15)
C3 C5 H5A 109.5
C3 C5 H5B 109.5
H5A C5 H5B 109.5
C3 C5 H5C 109.5
H5A C5 H5C 109.5
H5B C5 H5C 109.5
C17 C16 C15 122.5(2)
C17 C16 H16 118.8
C15 C16 H16 118.8
C14 C15 C16 117.1(2)
C14 C15 C23 121.4(2)
C16 C15 C23 121.5(2)
C15 C14 C13 122.7(2)
C15 C14 H14 118.7
C13 C14 H14 118.7
C14 C13 C12 118.9(2)
C14 C13 C20 119.9(2)
C12 C13 C20 121.2(2)
N1 C1 C2 123.1(2)
N1 C1 C4 119.4(2)
C2 C1 C4 117.5(2)
C13 C12 C17 119.5(2)
C13 C12 N2 120.6(2)
C17 C12 N2 119.7(2)
N2 C3 C2 122.7(2)
N2 C3 C5 119.7(2)
C2 C3 C5 117.5(2)
C7 C6 C11 120.3(2)
C7 C6 N1 120.2(2)
C11 C6 N1 119.4(2)
C25 N4 C32 174.4(3)
C24 N3 C26 176.7(3)
N3 C24 Ni1 172.4(2)
C16 C17 C12 119.2(2)
C16 C17 C21 121.1(2)
C12 C17 C21 119.7(2)
C8 C7 C6 118.7(2)
C8 C7 C18 120.7(2)
C6 C7 C18 120.6(2)
N4 C25 Ni1 176.7(2)
C8 C9 C10 117.9(2)
C8 C9 C22 120.6(2)
C10 C9 C22 121.5(2)
C17 C21 H21A 109.5
C17 C21 H21B 109.5
H21A C21 H21B 109.5
C17 C21 H21C 109.5
H21A C21 H21C 109.5
H21B C21 H21C 109.5
C11 C19 H19A 109.5
C11 C19 H19B 109.5
H19A C19 H19B 109.5
C11 C19 H19C 109.5
H19A C19 H19C 109.5
H19B C19 H19C 109.5
C9 C8 C7 122.3(2)
C9 C8 H8 118.9
C7 C8 H8 118.9
C10 C11 C6 118.4(2)
C10 C11 C19 121.4(2)
C6 C11 C19 120.2(2)
C13 C20 H20A 109.5
C13 C20 H20B 109.5
H20A C20 H20B 109.5
C13 C20 H20C 109.5
H20A C20 H20C 109.5
H20B C20 H20C 109.5
C33 C32 C37 123.5(2)
C33 C32 N4 118.7(2)
C37 C32 N4 117.8(2)
C36 C37 C32 117.0(2)
C36 C37 C41 122.4(3)
C32 C37 C41 120.6(2)
C35 C36 C37 121.1(3)
C35 C36 H36 119.4
C37 C36 H36 119.4
C1 C2 C3 128.0(2)
C1 C2 H2 116.0
C3 C2 H2 116.0
C26 C31 C30 116.5(3)
C26 C31 C40 122.9(2)
C30 C31 C40 120.6(3)
C34 C33 C32 117.1(2)
C34 C33 C39 122.1(2)
C32 C33 C39 120.8(2)
C28 C27 C26 116.8(3)
C28 C27 C38 121.3(3)
C26 C27 C38 122.0(2)
C31 C26 C27 124.0(2)
C31 C26 N3 118.6(2)
C27 C26 N3 117.4(2)
C9 C10 C11 122.4(2)
C9 C10 H10 118.8
C11 C10 H10 118.8
C37 C41 H41A 109.5
C37 C41 H41B 109.5
H41A C41 H41B 109.5
C37 C41 H41C 109.5
H41A C41 H41C 109.5
H41B C41 H41C 109.5
C7 C18 H18A 109.5
C7 C18 H18B 109.5
H18A C18 H18B 109.5
C7 C18 H18C 109.5
H18A C18 H18C 109.5
H18B C18 H18C 109.5
C15 C23 H23A 109.5
C15 C23 H23B 109.5
H23A C23 H23B 109.5
C15 C23 H23C 109.5
H23A C23 H23C 109.5
H23B C23 H23C 109.5
C9 C22 H22A 109.5
C9 C22 H22B 109.5
H22A C22 H22B 109.5
C9 C22 H22C 109.5
H22A C22 H22C 109.5
H22B C22 H22C 109.5
C27 C38 H38A 109.5
C27 C38 H38B 109.5
H38A C38 H38B 109.5
C27 C38 H38C 109.5
H38A C38 H38C 109.5
H38B C38 H38C 109.5
C33 C39 H39A 109.5
C33 C39 H39B 109.5
H39A C39 H39B 109.5
C33 C39 H39C 109.5
H39A C39 H39C 109.5
H39B C39 H39C 109.5
C29 C28 C27 120.9(3)
C29 C28 H28 119.5
C27 C28 H28 119.5
C35 C34 C33 121.3(3)
C35 C34 H34 119.3
C33 C34 H34 119.3
C34 C35 C36 119.9(3)
C34 C35 H35 120.0
C36 C35 H35 120.0
C29 C30 C31 121.6(3)
C29 C30 H30 119.2
C31 C30 H30 119.2
C30 C29 C28 120.1(3)
C30 C29 H29 119.9
C28 C29 H29 119.9
C31 C40 H40A 109.5
C31 C40 H40B 109.5
H40A C40 H40B 109.5
C31 C40 H40C 109.5
H40A C40 H40C 109.5
H40B C40 H40C 109.5

loop_
_geom_bond_atom_site_label_1
_geom_bond_atom_site_label_2
_geom_bond_distance
Ni1 C24 1.863(3)
Ni1 C25 1.866(3)
Ni1 N1 1.9563(19)
Ni1 N2 1.963(2)
N1 C1 1.333(3)
N1 C6 1.430(3)
C4 C1 1.514(3)
C4 H4A 0.9800
C4 H4B 0.9800
C4 H4C 0.9800
N2 C3 1.327(3)
N2 C12 1.429(3)
C5 C3 1.513(3)
C5 H5A 0.9800
C5 H5B 0.9800
C5 H5C 0.9800
C16 C17 1.385(3)
C16 C15 1.391(3)
C16 H16 0.9500
C15 C14 1.388(4)
C15 C23 1.507(3)
C14 C13 1.394(3)
C14 H14 0.9500
C13 C12 1.400(3)
C13 C20 1.503(3)
C1 C2 1.399(3)
C12 C17 1.408(3)
C3 C2 1.405(3)
C6 C7 1.402(3)
C6 C11 1.408(3)
N4 C25 1.162(3)
N4 C32 1.399(3)
N3 C24 1.163(3)
N3 C26 1.412(3)
C17 C21 1.502(3)
C7 C8 1.389(3)
C7 C18 1.507(3)
C9 C8 1.383(4)
C9 C10 1.387(4)
C9 C22 1.514(4)
C21 H21A 0.9800
C21 H21B 0.9800
C21 H21C 0.9800
C19 C11 1.501(3)
C19 H19A 0.9800
C19 H19B 0.9800
C19 H19C 0.9800
C8 H8 0.9500
C11 C10 1.388(3)
C20 H20A 0.9800
C20 H20B 0.9800
C20 H20C 0.9800
C32 C33 1.392(4)
C32 C37 1.395(4)
C37 C36 1.391(4)
C37 C41 1.509(4)
C36 C35 1.385(4)
C36 H36 0.9500
C2 H2 0.9500
C31 C26 1.386(4)
C31 C30 1.393(4)
C31 C40 1.503(4)
C33 C34 1.386(4)
C33 C39 1.506(4)
C27 C28 1.391(4)
C27 C26 1.397(4)
C27 C38 1.501(4)
C10 H10 0.9500
C41 H41A 0.9800
C41 H41B 0.9800
C41 H41C 0.9800
C18 H18A 0.9800
C18 H18B 0.9800
C18 H18C 0.9800
C23 H23A 0.9800
C23 H23B 0.9800
C23 H23C 0.9800
C22 H22A 0.9800
C22 H22B 0.9800
C22 H22C 0.9800
C38 H38A 0.9800
C38 H38B 0.9800
C38 H38C 0.9800
C39 H39A 0.9800
C39 H39B 0.9800
C39 H39C 0.9800
C28 C29 1.386(4)
C28 H28 0.9500
C34 C35 1.384(4)
C34 H34 0.9500
C35 H35 0.9500
C30 C29 1.375(4)
C30 H30 0.9500
C29 H29 0.9500
C40 H40A 0.9800
C40 H40B 0.9800
C40 H40C 0.9800

loop_
_geom_torsion_atom_site_label_1
_geom_torsion_atom_site_label_2
_geom_torsion_atom_site_label_3
_geom_torsion_atom_site_label_4
_geom_torsion
C24 Ni1 N1 C1 -131.6(2)
C25 Ni1 N1 C1 109.9(2)
N2 Ni1 N1 C1 3.2(2)
C24 Ni1 N1 C6 49.20(18)
C25 Ni1 N1 C6 -69.3(2)
N2 Ni1 N1 C6 -176.02(16)
C24 Ni1 N2 C3 109.3(2)
C25 Ni1 N2 C3 -142.6(2)
N1 Ni1 N2 C3 -6.3(2)
C24 Ni1 N2 C12 -69.7(2)
C25 Ni1 N2 C12 38.41(17)
N1 Ni1 N2 C12 174.66(16)
C17 C16 C15 C14 -1.1(4)
C17 C16 C15 C23 178.7(2)
C16 C15 C14 C13 -0.1(4)
C23 C15 C14 C13 -179.9(2)
C15 C14 C13 C12 1.3(4)
C15 C14 C13 C20 -178.2(2)
C6 N1 C1 C2 -179.5(2)
Ni1 N1 C1 C2 1.4(3)
C6 N1 C1 C4 0.6(3)
Ni1 N1 C1 C4 -178.53(17)
C14 C13 C12 C17 -1.4(3)
C20 C13 C12 C17 178.2(2)
C14 C13 C12 N2 173.2(2)
C20 C13 C12 N2 -7.2(3)
C3 N2 C12 C13 90.0(3)
Ni1 N2 C12 C13 -90.9(2)
C3 N2 C12 C17 -95.4(3)
Ni1 N2 C12 C17 83.7(2)
C12 N2 C3 C2 -176.0(2)
Ni1 N2 C3 C2 5.1(3)
C12 N2 C3 C5 3.3(3)
Ni1 N2 C3 C5 -175.66(17)
C1 N1 C6 C7 87.1(3)
Ni1 N1 C6 C7 -93.7(2)
C1 N1 C6 C11 -97.0(3)
Ni1 N1 C6 C11 82.3(2)
C26 N3 C24 Ni1 2(6)
C25 Ni1 C24 N3 -44.9(17)
N1 Ni1 C24 N3 174.2(17)
N2 Ni1 C24 N3 64.5(18)
C15 C16 C17 C12 1.0(4)
C15 C16 C17 C21 -178.7(2)
C13 C12 C17 C16 0.3(3)
N2 C12 C17 C16 -174.4(2)
C13 C12 C17 C21 179.9(2)
N2 C12 C17 C21 5.3(3)
C11 C6 C7 C8 0.0(3)
N1 C6 C7 C8 175.9(2)
C11 C6 C7 C18 179.8(2)
N1 C6 C7 C18 -4.3(3)
C32 N4 C25 Ni1 -51(6)
C24 Ni1 C25 N4 113(4)
N1 Ni1 C25 N4 -125(4)
N2 Ni1 C25 N4 -21(4)
C10 C9 C8 C7 -0.1(4)
C22 C9 C8 C7 179.5(2)
C6 C7 C8 C9 0.6(4)
C18 C7 C8 C9 -179.3(2)
C7 C6 C11 C10 -1.0(3)
N1 C6 C11 C10 -176.9(2)
C7 C6 C11 C19 178.7(2)
N1 C6 C11 C19 2.7(3)
C25 N4 C32 C33 166(2)
C25 N4 C32 C37 -15(3)
C33 C32 C37 C36 1.8(4)
N4 C32 C37 C36 -177.7(2)
C33 C32 C37 C41 -177.9(2)
N4 C32 C37 C41 2.6(4)
C32 C37 C36 C35 -1.3(4)
C41 C37 C36 C35 178.4(3)
N1 C1 C2 C3 -5.0(4)
C4 C1 C2 C3 174.9(2)
N2 C3 C2 C1 1.5(4)
C5 C3 C2 C1 -177.7(2)
C37 C32 C33 C34 -0.9(4)
N4 C32 C33 C34 178.6(2)
C37 C32 C33 C39 179.8(2)
N4 C32 C33 C39 -0.7(4)
C30 C31 C26 C27 -0.1(4)
C40 C31 C26 C27 178.7(3)
C30 C31 C26 N3 179.8(2)
C40 C31 C26 N3 -1.4(4)
C28 C27 C26 C31 -1.1(4)
C38 C27 C26 C31 178.1(3)
C28 C27 C26 N3 179.0(2)
C38 C27 C26 N3 -1.8(4)
C24 N3 C26 C31 -24(5)
C24 N3 C26 C27 156(4)
C8 C9 C10 C11 -1.0(4)
C22 C9 C10 C11 179.4(2)
C6 C11 C10 C9 1.6(4)
C19 C11 C10 C9 -178.1(2)
C26 C27 C28 C29 1.0(4)
C38 C27 C28 C29 -178.3(3)
C32 C33 C34 C35 -0.7(4)
C39 C33 C34 C35 178.7(2)
C33 C34 C35 C36 1.2(4)
C37 C36 C35 C34 -0.2(4)
C26 C31 C30 C29 1.6(4)
C40 C31 C30 C29 -177.2(3)
C31 C30 C29 C28 -1.8(4)
C27 C28 C29 C30 0.5(4)
